data_1573888
loop_
_publ_author_name
'Luff, Martin S.'
'Filipovic, Tin M.'
'Corsei, Celine S.'
'Oppel, Kai'
'Krummenacher, Ivo'
'Bertermann, R&#xfc;diger'
'Finze, Maik'
'Braunschweig, Holger'
'Radius, Udo'

_publ_section_title
;
 Azolium-2-dithiocarboxylates as redox active ligands in nickel chemistry.
;
_journal_issue 12
_journal_name_full 'Chemical science'
_journal_page_first 5142
_journal_page_last 5154
_journal_paper_doi 10.1039/d4sc08449g
_journal_volume 16
_journal_year 2025
_chemical_formula_moiety 'C64 H88 K N4 Ni O2 S4, C4 H8 O'
_chemical_formula_sum 'C68 H96 K N4 Ni O3 S4'
_chemical_formula_weight 1243.53
_space_group_crystal_system orthorhombic
_space_group_IT_number 19
_space_group_name_Hall 'P 2ac 2ab'
_space_group_name_H-M_alt 'P 21 21 21'
_atom_sites_solution_hydrogens geom
_atom_sites_solution_primary dual
_atom_sites_solution_secondary difmap
_audit_creation_method SHELXL-2018/3
_audit_update_record
;
2024-12-12 deposited with the CCDC.	2025-02-10 downloaded from the CCDC.
;
_cell_angle_alpha 90
_cell_angle_beta 90
_cell_angle_gamma 90
_cell_formula_units_Z 4
_cell_length_a 12.25160(10)
_cell_length_b 19.85030(10)
_cell_length_c 27.24960(10)
_cell_measurement_reflns_used 76595
_cell_measurement_temperature 100(2)
_cell_measurement_theta_max 76.7870
_cell_measurement_theta_min 2.7030
_cell_volume 6627.05(7)
_computing_cell_refinement 'CrysAlisPro 1.171.41.93a (Rigaku OD, 2020)'
_computing_data_reduction 'CrysAlisPro 1.171.41.93a (Rigaku OD, 2020)'
_computing_molecular_graphics 'ShelXLe (Huebschle et all, 2011)'
_computing_publication_material 'SHELXL-2014/6 (Sheldrick, 2014)'
_computing_structure_refinement 'SHELXL-2018/3 (Sheldrick, 2018)'
_computing_structure_solution 'SHELXT 2014/5 (Sheldrick, 2014)'
_diffrn_ambient_temperature 100(2)
_diffrn_detector_area_resol_mean 10.0000
_diffrn_measured_fraction_theta_full 1.000
_diffrn_measured_fraction_theta_max 1.000
_diffrn_measurement_device_type 'XtaLAB Synergy, Dualflex, HyPix'
_diffrn_measurement_method '\w scans'
_diffrn_radiation_type CuK\a
_diffrn_radiation_wavelength 1.54184
_diffrn_reflns_av_R_equivalents 0.0445
_diffrn_reflns_av_unetI/netI 0.0212
_diffrn_reflns_Laue_measured_fraction_full 1.000
_diffrn_reflns_Laue_measured_fraction_max 1.000
_diffrn_reflns_limit_h_max 14
_diffrn_reflns_limit_h_min -14
_diffrn_reflns_limit_k_max 23
_diffrn_reflns_limit_k_min -23
_diffrn_reflns_limit_l_max 32
_diffrn_reflns_limit_l_min -32
_diffrn_reflns_number 119594
_diffrn_reflns_point_group_measured_fraction_full 1.000
_diffrn_reflns_point_group_measured_fraction_max 1.000
_diffrn_reflns_theta_full 67.069
_diffrn_reflns_theta_max 67.069
_diffrn_reflns_theta_min 2.754
_diffrn_source 'micro-focus sealed X-ray tube'
_exptl_absorpt_coefficient_mu 2.524
_exptl_absorpt_correction_T_max 1.000
_exptl_absorpt_correction_T_min 0.160
_exptl_absorpt_correction_type gaussian
_exptl_absorpt_process_details
;
CrysAlisPro 1.171.41.92a (Rigaku Oxford Diffraction, 2020)
Numerical absorption correction based on gaussian integration over
a multifaceted crystal model
Empirical absorption correction using spherical harmonics,
implemented in SCALE3 ABSPACK scaling algorithm.
;
_exptl_crystal_colour red
_exptl_crystal_density_diffrn 1.246
_exptl_crystal_description block
_exptl_crystal_F_000 2668
_exptl_crystal_size_max 0.360
_exptl_crystal_size_mid 0.270
_exptl_crystal_size_min 0.210
_refine_diff_density_max 1.192
_refine_diff_density_min -0.704
_refine_diff_density_rms 0.055
_refine_ls_abs_structure_details
;
 Refined as an inversion twin.
;
_refine_ls_abs_structure_Flack 0.436(13)
_refine_ls_extinction_method none
_refine_ls_goodness_of_fit_ref 1.088
_refine_ls_hydrogen_treatment constr
_refine_ls_matrix_type full
_refine_ls_number_parameters 823
_refine_ls_number_reflns 11832
_refine_ls_number_restraints 296
_refine_ls_restrained_S_all 1.081
_refine_ls_R_factor_all 0.0336
_refine_ls_R_factor_gt 0.0327
_refine_ls_shift/su_max 0.001
_refine_ls_shift/su_mean 0.000
_refine_ls_structure_factor_coef Fsqd
_refine_ls_weighting_details 'w=1/[\s^2^(Fo^2^)+(0.0470P)^2^+4.2696P] where P=(Fo^2^+2Fc^2^)/3'
_refine_ls_weighting_scheme calc
_refine_ls_wR_factor_gt 0.0908
_refine_ls_wR_factor_ref 0.0914
_reflns_Friedel_coverage 0.813
_reflns_Friedel_fraction_full 0.999
_reflns_Friedel_fraction_max 0.999
_reflns_number_gt 11513
_reflns_number_total 11832
_reflns_threshold_expression 'I > 2\s(I)'
_cod_data_source_file d4sc08449g2.cif
_cod_data_source_block Compound_4bK
_cod_depositor_comments 'Adding full bibliography for 1573879--1573889.cif.'
_cod_database_code 1573888
_shelx_shelxl_version_number 2018/3
_shelx_space_group_comment
;
The symmetry employed for this shelxl refinement is uniquely defined
by the following loop, which should always be used as a source of
symmetry information in preference to the above space-group names.
They are only intended as comments.
;
_shelx_estimated_absorpt_t_min 0.463
_shelx_estimated_absorpt_t_max 0.619

loop_
_space_group_symop_operation_xyz
'x, y, z'
'-x+1/2, -y, z+1/2'
'-x, y+1/2, -z+1/2'
'x+1/2, -y+1/2, -z'

loop_
_atom_site_label
_atom_site_type_symbol
_atom_site_fract_x
_atom_site_fract_y
_atom_site_fract_z
_atom_site_U_iso_or_equiv
_atom_site_adp_type
_atom_site_occupancy
_atom_site_site_symmetry_order
_atom_site_calc_flag
_atom_site_refinement_flags_posn
_atom_site_refinement_flags_adp
_atom_site_refinement_flags_occupancy
_atom_site_disorder_assembly
_atom_site_disorder_group
O1_101 O 0.1130(8) 0.5683(5) 0.2463(6) 0.0368(14) Uani 0.813(14) 1 d . U P A 1
C2_101 C 0.0920(10) 0.4997(8) 0.2509(7) 0.045(2) Uani 0.813(14) 1 d . U P A 1
H02V_101 H 0.136020 0.480096 0.277833 0.054 Uiso 0.813(14) 1 calc R U P A 1
H02W_101 H 0.110123 0.475822 0.220042 0.054 Uiso 0.813(14) 1 calc R U P A 1
C3_101 C -0.0313(5) 0.4933(3) 0.2623(4) 0.061(2) Uani 0.813(14) 1 d . U P A 1
H03E_101 H -0.061240 0.450534 0.249301 0.074 Uiso 0.813(14) 1 calc R U P A 1
H03F_101 H -0.044982 0.495375 0.298096 0.074 Uiso 0.813(14) 1 calc R U P A 1
C4_101 C -0.0795(8) 0.5518(6) 0.2370(4) 0.067(2) Uani 0.813(14) 1 d . U P A 1
H03C_101 H -0.145462 0.567960 0.254382 0.081 Uiso 0.813(14) 1 calc R U P A 1
H03D_101 H -0.099186 0.540423 0.202773 0.081 Uiso 0.813(14) 1 calc R U P A 1
C5_101 C 0.0103(7) 0.6043(4) 0.2384(3) 0.0454(18) Uani 0.813(14) 1 d . U P A 1
H030_101 H 0.012786 0.629499 0.207100 0.055 Uiso 0.813(14) 1 calc R U P A 1
H031_101 H -0.002758 0.636659 0.265446 0.055 Uiso 0.813(14) 1 calc R U P A 1
O1_102 O 0.097(4) 0.574(3) 0.244(3) 0.042(3) Uani 0.187(14) 1 d . U P A 2
C2_102 C 0.075(5) 0.497(4) 0.256(3) 0.047(3) Uani 0.187(14) 1 d . U P A 2
H02V_102 H 0.130711 0.466825 0.240779 0.056 Uiso 0.187(14) 1 calc R U P A 2
H02W_102 H 0.068260 0.487509 0.291155 0.056 Uiso 0.187(14) 1 calc R U P A 2
C3_102 C -0.033(2) 0.4944(15) 0.2290(18) 0.054(3) Uani 0.187(14) 1 d . U P A 2
H03E_102 H -0.024832 0.468664 0.198149 0.065 Uiso 0.187(14) 1 calc R U P A 2
H03F_102 H -0.087700 0.471325 0.249739 0.065 Uiso 0.187(14) 1 calc R U P A 2
C4_102 C -0.061(4) 0.547(2) 0.2206(17) 0.055(4) Uani 0.187(14) 1 d . U P A 2
H03C_102 H -0.141238 0.549812 0.224999 0.066 Uiso 0.187(14) 1 calc R U P A 2
H03D_102 H -0.044414 0.557872 0.185958 0.066 Uiso 0.187(14) 1 calc R U P A 2
C5_102 C -0.001(4) 0.603(2) 0.2568(17) 0.050(3) Uani 0.187(14) 1 d . U P A 2
H030_102 H -0.009741 0.650493 0.245578 0.060 Uiso 0.187(14) 1 calc R U P A 2
H031_102 H -0.020296 0.598633 0.291909 0.060 Uiso 0.187(14) 1 calc R U P A 2
O1_2 O 0.4286(2) 0.57233(13) 0.25642(14) 0.0433(7) Uani 1 1 d . . . . .
C2_2 C 0.5426(4) 0.5720(2) 0.26748(19) 0.0453(11) Uani 1 1 d . . . . .
H02R_2 H 0.554578 0.565966 0.303135 0.054 Uiso 1 1 calc R U . . .
H02S_2 H 0.576994 0.614849 0.257102 0.054 Uiso 1 1 calc R U . . .
C3_2 C 0.5890(3) 0.51421(19) 0.2395(2) 0.0454(12) Uani 1 1 d . . . . .
H02P_2 H 0.657523 0.497737 0.254564 0.054 Uiso 1 1 calc R U . . .
H02Q_2 H 0.603119 0.526494 0.204830 0.054 Uiso 1 1 calc R U . . .
C4_2 C 0.4993(3) 0.46281(18) 0.24354(19) 0.0381(10) Uani 1 1 d . . . . .
H024_2 H 0.500656 0.431185 0.215462 0.046 Uiso 1 1 calc R U . . .
H025_2 H 0.505332 0.436895 0.274465 0.046 Uiso 1 1 calc R U . . .
C5_2 C 0.3977(3) 0.50503(18) 0.2430(2) 0.0421(11) Uani 1 1 d . . . . .
H032_2 H 0.364529 0.504729 0.209874 0.051 Uiso 1 1 calc R U . . .
H033_2 H 0.343729 0.487028 0.266658 0.051 Uiso 1 1 calc R U . . .
O1_3 O 0.7335(2) 0.77493(15) 0.29551(11) 0.0411(7) Uani 1 1 d . . . . .
C2_3 C 0.8100(4) 0.7280(2) 0.27447(16) 0.0388(9) Uani 1 1 d . . . . .
H02T_3 H 0.778244 0.682194 0.273382 0.047 Uiso 1 1 calc R U . . .
H02U_3 H 0.877919 0.726606 0.294124 0.047 Uiso 1 1 calc R U . . .
C3_3 C 0.8331(3) 0.7529(2) 0.22379(15) 0.0356(9) Uani 1 1 d . . . . .
H020_3 H 0.777528 0.736835 0.200147 0.043 Uiso 1 1 calc R U . . .
H021_3 H 0.906387 0.738672 0.212504 0.043 Uiso 1 1 calc R U . . .
C4_3 C 0.8270(3) 0.8286(2) 0.23065(16) 0.0379(9) Uani 1 1 d . . . . .
H034_3 H 0.812006 0.852014 0.199276 0.045 Uiso 1 1 calc R U . . .
H035_3 H 0.895024 0.846724 0.245183 0.045 Uiso 1 1 calc R U . . .
C5_3 C 0.7313(3) 0.8345(2) 0.26600(15) 0.0370(9) Uani 1 1 d . . . . .
H022_3 H 0.739028 0.875105 0.286769 0.044 Uiso 1 1 calc R U . . .
H023_3 H 0.661652 0.837536 0.247708 0.044 Uiso 1 1 calc R U . . .
Ni1_4 Ni 0.19881(4) 0.82658(2) 0.24978(2) 0.01543(12) Uani 1 1 d . . . . .
S2_4 S 0.26964(6) 0.87767(4) 0.31306(3) 0.01983(17) Uani 1 1 d . . . . .
S3_4 S 0.12061(6) 0.77123(4) 0.31020(3) 0.01708(16) Uani 1 1 d . . . . .
S4_4 S 0.13438(6) 0.77142(4) 0.18676(3) 0.01645(16) Uani 1 1 d . . . . .
S5_4 S 0.29093(7) 0.87317(4) 0.19042(3) 0.02260(18) Uani 1 1 d . . . . .
K6_4 K 0.26820(6) 0.66291(3) 0.25082(3) 0.02718(16) Uani 1 1 d . . . . .
C1_5 C 0.2275(3) 0.81683(16) 0.14999(12) 0.0172(6) Uani 1 1 d . . . . .
C2_5 C 0.2475(2) 0.80870(15) 0.10119(12) 0.0151(6) Uani 1 1 d . . . . .
N3_5 N 0.1875(2) 0.77129(13) 0.06694(10) 0.0155(5) Uani 1 1 d . . . . .
C4_5 C 0.2374(3) 0.77563(17) 0.02095(11) 0.0183(6) Uani 1 1 d . . . . .
H4_5 H 0.212407 0.754448 -0.008225 0.022 Uiso 1 1 calc R U . . .
C5_5 C 0.3255(3) 0.81429(16) 0.02478(12) 0.0188(7) Uani 1 1 d . . . . .
H5_5 H 0.374469 0.825287 -0.001041 0.023 Uiso 1 1 calc R U . . .
N6_5 N 0.3336(2) 0.83609(14) 0.07377(10) 0.0181(6) Uani 1 1 d . . . . .
C7_5 C 0.4344(3) 0.86244(17) 0.09284(12) 0.0184(7) Uani 1 1 d . . . . .
C8_5 C 0.4590(3) 0.93034(17) 0.08372(13) 0.0224(7) Uani 1 1 d . . . . .
C9_5 C 0.5590(3) 0.95455(19) 0.10098(15) 0.0281(8) Uani 1 1 d . . . . .
H01I_5 H 0.577942 1.000344 0.095521 0.034 Uiso 1 1 calc R U . . .
C10_5 C 0.6302(3) 0.91337(19) 0.12568(15) 0.0291(8) Uani 1 1 d . . . . .
H01F_5 H 0.697583 0.931045 0.137209 0.035 Uiso 1 1 calc R U . . .
C11_5 C 0.6050(3) 0.84645(19) 0.13397(14) 0.0265(8) Uani 1 1 d . . . . .
H01H_5 H 0.655165 0.818528 0.151114 0.032 Uiso 1 1 calc R U . . .
C12_5 C 0.5063(3) 0.81956(17) 0.11727(13) 0.0213(7) Uani 1 1 d . . . . .
C13_5 C 0.0860(3) 0.73813(17) 0.07669(11) 0.0159(6) Uani 1 1 d . . . . .
C14_5 C 0.0868(3) 0.66805(17) 0.08320(12) 0.0193(7) Uani 1 1 d . . . . .
C15_5 C -0.0111(3) 0.63722(17) 0.09665(13) 0.0218(7) Uani 1 1 d . . . . .
H15_5 H -0.013260 0.589821 0.101368 0.026 Uiso 1 1 calc R U . . .
C16_5 C -0.1050(3) 0.67482(18) 0.10320(13) 0.0225(7) Uani 1 1 d . . . . .
H16_5 H -0.170112 0.653311 0.113819 0.027 Uiso 1 1 calc R U . . .
C17_5 C -0.1050(3) 0.74376(18) 0.09438(12) 0.0207(7) Uani 1 1 d . . . . .
H01D_5 H -0.170763 0.768665 0.097950 0.025 Uiso 1 1 calc R U . . .
C18_5 C -0.0095(3) 0.77676(17) 0.08036(12) 0.0179(7) Uani 1 1 d . . . . .
C1_6 C 0.2021(2) 0.81926(16) 0.35010(12) 0.0171(6) Uani 1 1 d . . . . .
C2_6 C 0.2167(2) 0.81007(15) 0.39982(12) 0.0146(6) Uani 1 1 d . . . . .
N3_6 N 0.2976(2) 0.83771(14) 0.42926(10) 0.0181(6) Uani 1 1 d . . . . .
C4_6 C 0.2864(3) 0.81272(17) 0.47728(12) 0.0203(7) Uani 1 1 d . . . . .
H4_6 H 0.332479 0.822889 0.504338 0.024 Uiso 1 1 calc R U . . .
C5_6 C 0.1998(3) 0.77228(17) 0.47804(12) 0.0197(7) Uani 1 1 d . . . . .
H5_6 H 0.172749 0.749020 0.505977 0.024 Uiso 1 1 calc R U . . .
N6_6 N 0.1555(2) 0.76976(14) 0.43112(10) 0.0170(5) Uani 1 1 d . . . . .
C7_6 C 0.0563(3) 0.73558(17) 0.41929(12) 0.0172(7) Uani 1 1 d . . . . .
C8_6 C 0.0592(2) 0.66488(17) 0.41390(13) 0.0219(7) Uani 1 1 d D . . . .
C9_6 C -0.0374(3) 0.63267(18) 0.40125(14) 0.0263(8) Uani 1 1 d . . . . .
H9_6 H -0.038251 0.585061 0.397728 0.032 Uiso 1 1 calc R U . . .
C10_6 C -0.1325(3) 0.66884(19) 0.39370(13) 0.0253(7) Uani 1 1 d . . . . .
H10_6 H -0.197362 0.646146 0.384130 0.030 Uiso 1 1 calc R U . . .
C11_6 C -0.1333(3) 0.73807(19) 0.40007(13) 0.0234(7) Uani 1 1 d . . . . .
H11_6 H -0.199103 0.762366 0.394957 0.028 Uiso 1 1 calc R U . . .
C12_6 C -0.0397(3) 0.77254(17) 0.41378(12) 0.0187(7) Uani 1 1 d . . . . .
C13_6 C 0.4000(3) 0.86533(17) 0.41320(12) 0.0170(6) Uani 1 1 d . . . . .
C14_6 C 0.4766(3) 0.82342(18) 0.39044(13) 0.0212(7) Uani 1 1 d . . . . .
C15_6 C 0.5771(3) 0.85150(18) 0.37718(13) 0.0244(7) Uani 1 1 d . . . . .
H15_6 H 0.630496 0.824354 0.361462 0.029 Uiso 1 1 calc R U . . .
C16_6 C 0.5991(3) 0.91873(19) 0.38683(14) 0.0259(8) Uani 1 1 d . . . . .
H16_6 H 0.667572 0.937273 0.377535 0.031 Uiso 1 1 calc R U . . .
C17_6 C 0.5228(3) 0.95905(18) 0.40982(14) 0.0242(7) Uani 1 1 d . . . . .
H17_6 H 0.539723 1.004875 0.416356 0.029 Uiso 1 1 calc R U . . .
C18_6 C 0.4213(3) 0.93366(17) 0.42357(12) 0.0205(7) Uani 1 1 d . . . . .
C1_7 C 0.3357(3) 0.97738(18) 0.44816(14) 0.0258(8) Uani 1 1 d . . . . .
H01G_7 H 0.289469 0.947137 0.468882 0.031 Uiso 1 1 calc R U . . .
C2_7 C 0.3845(3) 1.0305(2) 0.48188(15) 0.0342(9) Uani 1 1 d . . . . .
H01P_7 H 0.427981 1.062208 0.462469 0.051 Uiso 1 1 calc R U . . .
H01Q_7 H 0.431359 1.008567 0.506286 0.051 Uiso 1 1 calc R U . . .
H01R_7 H 0.325713 1.054792 0.498604 0.051 Uiso 1 1 calc R U . . .
C3_7 C 0.2614(4) 1.0100(3) 0.41062(19) 0.0509(13) Uani 1 1 d . . . . .
H02X_7 H 0.304443 1.039430 0.389205 0.076 Uiso 1 1 calc R U . . .
H02Y_7 H 0.205533 1.036664 0.427511 0.076 Uiso 1 1 calc R U . . .
H02Z_7 H 0.226077 0.974970 0.390851 0.076 Uiso 1 1 calc R U . . .
C1_8 C 0.4539(3) 0.74936(18) 0.38015(14) 0.0250(8) Uani 1 1 d . . . . .
H1_8 H 0.377673 0.739542 0.391125 0.030 Uiso 1 1 calc R U . . .
C2_8 C 0.4608(4) 0.7335(2) 0.32547(16) 0.0375(9) Uani 1 1 d . . . . .
H02J_8 H 0.411397 0.763353 0.307358 0.056 Uiso 1 1 calc R U . . .
H02K_8 H 0.439588 0.686533 0.319883 0.056 Uiso 1 1 calc R U . . .
H02L_8 H 0.535773 0.740486 0.314030 0.056 Uiso 1 1 calc R U . . .
C3_8 C 0.5299(3) 0.7042(2) 0.40901(18) 0.0379(10) Uani 1 1 d . . . . .
H02G_8 H 0.605721 0.716177 0.401668 0.057 Uiso 1 1 calc R U . . .
H02H_8 H 0.516897 0.657117 0.399869 0.057 Uiso 1 1 calc R U . . .
H02I_8 H 0.516169 0.710015 0.444186 0.057 Uiso 1 1 calc R U . . .
C1_9 C -0.0448(3) 0.84830(17) 0.42204(13) 0.0224(7) Uani 1 1 d . . . . .
H1_9 H 0.027756 0.863399 0.434713 0.027 Uiso 1 1 calc R U . . .
C2_9 C -0.0682(3) 0.88660(19) 0.37430(14) 0.0323(9) Uani 1 1 d . . . . .
H01V_9 H -0.012710 0.875150 0.349794 0.049 Uiso 1 1 calc R U . . .
H01W_9 H -0.066438 0.935177 0.380672 0.049 Uiso 1 1 calc R U . . .
H01X_9 H -0.140493 0.873945 0.361940 0.049 Uiso 1 1 calc R U . . .
C3_9 C -0.1314(3) 0.86543(18) 0.46081(13) 0.0255(8) Uani 1 1 d . . . . .
H01A_9 H -0.128314 0.913679 0.468315 0.038 Uiso 1 1 calc R U . . .
H01B_9 H -0.117226 0.839474 0.490725 0.038 Uiso 1 1 calc R U . . .
H01C_9 H -0.203979 0.854089 0.448130 0.038 Uiso 1 1 calc R U . . .
C1_41 C 0.165(3) 0.626(3) 0.420(3) 0.029(2) Uani 0.43(3) 1 d D U P A 1
H01E_41 H 0.213327 0.659432 0.436465 0.035 Uiso 0.43(3) 1 calc R U P A 1
C2_41 C 0.2228(13) 0.6124(8) 0.3730(5) 0.030(3) Uani 0.43(3) 1 d . U P A 1
H039_41 H 0.175622 0.585902 0.351292 0.046 Uiso 0.43(3) 1 calc R U P A 1
H03A_41 H 0.290077 0.587367 0.379574 0.046 Uiso 0.43(3) 1 calc R U P A 1
H03B_41 H 0.240713 0.655341 0.357111 0.046 Uiso 0.43(3) 1 calc R U P A 1
C3_41 C 0.146(3) 0.5741(17) 0.4610(11) 0.030(4) Uani 0.43(3) 1 d . U P A 1
H01J_41 H 0.087590 0.542969 0.451158 0.045 Uiso 0.43(3) 1 calc R U P A 1
H01K_41 H 0.124334 0.597428 0.491186 0.045 Uiso 0.43(3) 1 calc R U P A 1
H01L_41 H 0.213160 0.548733 0.466778 0.045 Uiso 0.43(3) 1 calc R U P A 1
C1_42 C 0.165(2) 0.626(2) 0.419(3) 0.029(2) Uani 0.57(3) 1 d D U P A 2
H01E_42 H 0.227024 0.655857 0.427845 0.035 Uiso 0.57(3) 1 calc R U P A 2
C2_42 C 0.1862(11) 0.5869(7) 0.3691(3) 0.036(3) Uani 0.57(3) 1 d . U P A 2
H039_42 H 0.126524 0.555059 0.362982 0.054 Uiso 0.57(3) 1 calc R U P A 2
H03A_42 H 0.255338 0.562265 0.371187 0.054 Uiso 0.57(3) 1 calc R U P A 2
H03B_42 H 0.189856 0.619505 0.342142 0.054 Uiso 0.57(3) 1 calc R U P A 2
C3_42 C 0.160(2) 0.5651(13) 0.4532(8) 0.027(3) Uani 0.57(3) 1 d . U P A 2
H01J_42 H 0.108548 0.531911 0.440044 0.040 Uiso 0.57(3) 1 calc R U P A 2
H01K_42 H 0.135677 0.579529 0.485837 0.040 Uiso 0.57(3) 1 calc R U P A 2
H01L_42 H 0.232685 0.544821 0.455714 0.040 Uiso 0.57(3) 1 calc R U P A 2
C1_11 C 0.3790(3) 0.97605(18) 0.05724(14) 0.0269(8) Uani 1 1 d . . . . .
H1_11 H 0.333440 0.946748 0.035522 0.032 Uiso 1 1 calc R U . . .
C2_11 C 0.3023(4) 1.0098(3) 0.09319(19) 0.0537(14) Uani 1 1 d . . . . .
H036_11 H 0.250501 1.038173 0.075236 0.081 Uiso 1 1 calc R U . . .
H037_11 H 0.344524 1.037690 0.116002 0.081 Uiso 1 1 calc R U . . .
H038_11 H 0.262330 0.975320 0.111628 0.081 Uiso 1 1 calc R U . . .
C3_11 C 0.4342(4) 1.0279(2) 0.02447(16) 0.0382(10) Uani 1 1 d . . . . .
H026_11 H 0.479461 1.004820 0.000064 0.057 Uiso 1 1 calc R U . . .
H027_11 H 0.480135 1.057486 0.044528 0.057 Uiso 1 1 calc R U . . .
H028_11 H 0.378459 1.054853 0.007710 0.057 Uiso 1 1 calc R U . . .
C1_12 C 0.4814(3) 0.74504(18) 0.12591(14) 0.0254(8) Uani 1 1 d . . . . .
H02C_12 H 0.405396 0.736452 0.114044 0.031 Uiso 1 1 calc R U . . .
C2_12 C 0.5578(4) 0.7004(2) 0.09613(18) 0.0395(10) Uani 1 1 d . . . . .
H01Y_12 H 0.551118 0.711595 0.061237 0.059 Uiso 1 1 calc R U . . .
H01Z_12 H 0.538314 0.653028 0.101183 0.059 Uiso 1 1 calc R U . . .
H013_12 H 0.633235 0.707867 0.106828 0.059 Uiso 1 1 calc R U . . .
C3_12 C 0.4848(4) 0.7274(2) 0.18034(16) 0.0427(10) Uani 1 1 d . . . . .
H029_12 H 0.461056 0.680657 0.184925 0.064 Uiso 1 1 calc R U . . .
H02A_12 H 0.436034 0.757564 0.198484 0.064 Uiso 1 1 calc R U . . .
H02B_12 H 0.559529 0.732566 0.192606 0.064 Uiso 1 1 calc R U . . .
C1_13 C -0.0110(3) 0.85192(16) 0.06861(13) 0.0204(7) Uani 1 1 d . . . . .
H1_13 H 0.059990 0.863327 0.052498 0.024 Uiso 1 1 calc R U . . .
C2_13 C -0.0210(3) 0.89516(18) 0.11468(14) 0.0308(8) Uani 1 1 d . . . . .
H01S_13 H -0.014068 0.942819 0.105819 0.046 Uiso 1 1 calc R U . . .
H01T_13 H 0.037037 0.883035 0.137826 0.046 Uiso 1 1 calc R U . . .
H01U_13 H -0.092226 0.887403 0.129996 0.046 Uiso 1 1 calc R U . . .
C3_13 C -0.1019(3) 0.86844(19) 0.03246(13) 0.0270(8) Uani 1 1 d . . . . .
H01M_13 H -0.098800 0.916371 0.023975 0.040 Uiso 1 1 calc R U . . .
H01N_13 H -0.172703 0.858238 0.047463 0.040 Uiso 1 1 calc R U . . .
H01O_13 H -0.092729 0.841324 0.002693 0.040 Uiso 1 1 calc R U . . .
C1_14 C 0.1915(3) 0.62717(17) 0.07820(13) 0.0219(7) Uani 1 1 d . . . . .
H1_14 H 0.246823 0.656723 0.061895 0.026 Uiso 1 1 calc R U . . .
C2_14 C 0.2369(4) 0.6080(2) 0.12812(16) 0.0419(11) Uani 1 1 d . . . . .
H02M_14 H 0.305742 0.583581 0.123874 0.063 Uiso 1 1 calc R U . . .
H02N_14 H 0.184303 0.579189 0.145267 0.063 Uiso 1 1 calc R U . . .
H02O_14 H 0.249830 0.648867 0.147438 0.063 Uiso 1 1 calc R U . . .
C3_14 C 0.1763(3) 0.5652(2) 0.04564(16) 0.0342(9) Uani 1 1 d . . . . .
H02D_14 H 0.151720 0.579315 0.013004 0.051 Uiso 1 1 calc R U . . .
H02E_14 H 0.121519 0.535341 0.060317 0.051 Uiso 1 1 calc R U . . .
H02F_14 H 0.245802 0.541077 0.042733 0.051 Uiso 1 1 calc R U . . .

loop_
_atom_site_aniso_label
_atom_site_aniso_U_11
_atom_site_aniso_U_22
_atom_site_aniso_U_33
_atom_site_aniso_U_23
_atom_site_aniso_U_13
_atom_site_aniso_U_12
O1_101 0.027(3) 0.023(2) 0.061(3) -0.001(2) -0.002(3) 0.0036(19)
C2_101 0.035(5) 0.025(3) 0.075(4) 0.004(3) 0.003(4) -0.002(3)
C3_101 0.046(3) 0.041(3) 0.097(5) 0.022(3) -0.008(3) -0.017(2)
C4_101 0.040(4) 0.054(3) 0.108(6) 0.009(5) -0.006(4) -0.006(3)
C5_101 0.032(3) 0.030(2) 0.074(5) 0.008(3) 0.000(3) 0.003(2)
O1_102 0.033(6) 0.024(6) 0.071(6) 0.002(6) 0.000(6) -0.007(5)
C2_102 0.035(7) 0.025(6) 0.080(7) 0.007(6) -0.003(6) -0.004(6)
C3_102 0.038(6) 0.035(5) 0.089(7) 0.003(6) -0.003(6) -0.006(5)
C4_102 0.036(6) 0.043(6) 0.087(7) 0.012(6) -0.007(6) -0.002(6)
C5_102 0.034(6) 0.033(6) 0.082(7) 0.006(7) -0.003(7) 0.001(5)
O1_2 0.0331(14) 0.0299(13) 0.067(2) -0.0085(16) -0.0058(15) 0.0103(11)
C2_2 0.037(2) 0.036(2) 0.063(3) -0.010(2) -0.009(2) 0.0076(18)
C3_2 0.034(2) 0.0294(19) 0.073(4) -0.001(2) 0.009(2) 0.0060(16)
C4_2 0.033(2) 0.0303(17) 0.051(3) -0.005(2) -0.003(2) 0.0032(15)
C5_2 0.036(2) 0.0293(18) 0.061(3) -0.005(2) -0.010(2) 0.0070(16)
O1_3 0.0395(15) 0.0437(16) 0.0403(16) 0.0069(13) 0.0133(13) 0.0138(13)
C2_3 0.037(2) 0.040(2) 0.039(2) -0.0014(19) 0.0063(18) 0.0106(19)
C3_3 0.0278(19) 0.044(2) 0.035(2) -0.0003(18) 0.0046(17) 0.0068(17)
C4_3 0.038(2) 0.039(2) 0.037(2) 0.0040(17) 0.0025(17) -0.0026(18)
C5_3 0.037(2) 0.038(2) 0.036(2) 0.0006(16) 0.0013(16) 0.0103(18)
Ni1_4 0.0159(2) 0.0168(2) 0.0136(2) -0.0003(2) 0.0005(2) -0.00231(18)
S2_4 0.0227(4) 0.0211(4) 0.0156(4) 0.0013(3) -0.0005(3) -0.0083(3)
S3_4 0.0172(3) 0.0188(4) 0.0153(4) -0.0001(3) -0.0002(3) -0.0035(3)
S4_4 0.0159(3) 0.0184(4) 0.0150(4) -0.0001(3) 0.0006(3) -0.0045(3)
S5_4 0.0244(4) 0.0278(4) 0.0157(4) -0.0042(3) 0.0033(3) -0.0129(3)
K6_4 0.0270(3) 0.0220(3) 0.0326(4) -0.0008(4) -0.0008(4) 0.0045(3)
C1_5 0.0141(14) 0.0184(16) 0.0189(16) -0.0011(13) 0.0015(12) -0.0020(12)
C2_5 0.0141(14) 0.0129(14) 0.0183(16) -0.0020(12) -0.0017(12) -0.0013(11)
N3_5 0.0158(12) 0.0148(13) 0.0160(13) -0.0015(10) 0.0007(10) -0.0003(11)
C4_5 0.0234(16) 0.0180(15) 0.0133(15) -0.0014(13) 0.0012(12) 0.0026(13)
C5_5 0.0220(16) 0.0179(15) 0.0164(16) -0.0021(12) 0.0051(12) -0.0005(13)
N6_5 0.0174(13) 0.0216(14) 0.0152(13) -0.0019(11) 0.0035(10) -0.0054(11)
C7_5 0.0155(15) 0.0221(17) 0.0176(16) -0.0050(13) 0.0040(13) -0.0033(13)
C8_5 0.0209(17) 0.0197(16) 0.0264(18) -0.0035(14) 0.0028(14) -0.0015(14)
C9_5 0.0231(18) 0.0217(17) 0.039(2) -0.0004(16) -0.0012(16) -0.0061(14)
C10_5 0.0184(17) 0.034(2) 0.035(2) -0.0026(16) -0.0008(15) -0.0069(15)
C11_5 0.0186(16) 0.0322(19) 0.0286(19) 0.0016(15) 0.0009(14) 0.0019(14)
C12_5 0.0181(15) 0.0220(17) 0.0236(17) 0.0008(14) 0.0037(13) -0.0002(13)
C13_5 0.0155(15) 0.0186(16) 0.0135(15) -0.0008(12) -0.0015(12) -0.0039(13)
C14_5 0.0219(16) 0.0184(16) 0.0177(16) -0.0012(13) -0.0020(13) -0.0015(14)
C15_5 0.0242(17) 0.0175(16) 0.0238(18) 0.0003(13) -0.0014(14) -0.0028(13)
C16_5 0.0196(15) 0.0256(18) 0.0224(17) 0.0001(14) 0.0000(13) -0.0072(14)
C17_5 0.0184(15) 0.0228(17) 0.0209(17) -0.0023(14) -0.0005(13) -0.0002(13)
C18_5 0.0196(16) 0.0182(16) 0.0158(15) -0.0016(12) -0.0014(12) -0.0020(13)
C1_6 0.0170(15) 0.0154(15) 0.0190(16) 0.0013(12) 0.0009(12) -0.0028(13)
C2_6 0.0127(14) 0.0122(14) 0.0189(16) -0.0024(12) 0.0012(12) 0.0010(11)
N3_6 0.0176(13) 0.0203(14) 0.0165(13) 0.0011(11) -0.0005(11) -0.0030(11)
C4_6 0.0226(17) 0.0223(16) 0.0161(16) 0.0003(13) -0.0043(13) 0.0024(14)
C5_6 0.0214(15) 0.0205(16) 0.0172(16) 0.0039(13) 0.0014(13) 0.0035(14)
N6_6 0.0187(13) 0.0189(13) 0.0133(13) 0.0031(11) -0.0005(10) -0.0012(11)
C7_6 0.0177(15) 0.0189(16) 0.0150(15) 0.0034(12) 0.0012(12) -0.0022(13)
C8_6 0.0257(17) 0.0171(16) 0.0229(17) 0.0019(14) 0.0057(14) 0.0004(14)
C9_6 0.033(2) 0.0189(17) 0.0268(19) -0.0009(14) 0.0043(16) -0.0066(14)
C10_6 0.0237(17) 0.0282(18) 0.0241(17) 0.0008(15) -0.0012(14) -0.0072(15)
C11_6 0.0178(16) 0.0300(19) 0.0224(17) 0.0030(15) 0.0004(13) -0.0010(14)
C12_6 0.0221(16) 0.0184(16) 0.0157(15) 0.0032(13) 0.0047(13) 0.0011(13)
C13_6 0.0141(15) 0.0196(16) 0.0171(15) -0.0021(13) -0.0047(12) -0.0022(12)
C14_6 0.0194(15) 0.0240(17) 0.0201(16) 0.0003(14) -0.0028(13) -0.0002(14)
C15_6 0.0183(16) 0.0284(18) 0.0265(18) -0.0026(14) -0.0002(14) 0.0029(14)
C16_6 0.0169(16) 0.0304(19) 0.0303(19) 0.0011(15) 0.0012(14) -0.0043(14)
C17_6 0.0223(17) 0.0209(16) 0.0293(19) -0.0007(14) -0.0029(15) -0.0032(14)
C18_6 0.0191(16) 0.0215(16) 0.0208(17) 0.0000(13) -0.0025(13) -0.0006(13)
C1_7 0.0226(17) 0.0207(17) 0.034(2) -0.0030(15) 0.0026(15) -0.0013(14)
C2_7 0.032(2) 0.035(2) 0.035(2) -0.0102(17) 0.0062(17) 0.0007(17)
C3_7 0.050(3) 0.049(3) 0.054(3) -0.020(2) -0.017(2) 0.032(2)
C1_8 0.0206(16) 0.0229(18) 0.032(2) -0.0064(15) -0.0023(15) 0.0021(14)
C2_8 0.042(2) 0.031(2) 0.040(2) -0.0120(18) -0.0054(18) 0.0063(18)
C3_8 0.036(2) 0.0246(19) 0.053(3) -0.0010(18) -0.010(2) 0.0013(17)
C1_9 0.0181(16) 0.0196(17) 0.0295(19) 0.0009(14) 0.0040(14) -0.0002(13)
C2_9 0.042(2) 0.0235(18) 0.032(2) 0.0086(15) 0.0126(17) 0.0123(16)
C3_9 0.0280(18) 0.0219(17) 0.0266(18) 0.0000(14) 0.0036(15) 0.0035(14)
C1_41 0.030(4) 0.020(4) 0.037(5) 0.004(4) 0.004(4) 0.004(4)
C2_41 0.032(5) 0.022(5) 0.037(4) 0.007(4) 0.006(4) 0.009(4)
C3_41 0.035(9) 0.025(7) 0.030(8) 0.007(6) -0.005(6) 0.010(6)
C1_42 0.030(4) 0.020(4) 0.038(4) 0.004(3) 0.004(3) 0.002(3)
C2_42 0.040(5) 0.030(5) 0.037(4) 0.007(4) 0.007(4) 0.017(4)
C3_42 0.027(6) 0.027(6) 0.027(6) 0.005(5) -0.001(4) 0.004(5)
C1_11 0.0217(17) 0.0212(17) 0.038(2) -0.0019(15) -0.0033(15) 0.0002(14)
C2_11 0.049(3) 0.059(3) 0.053(3) 0.023(2) 0.021(2) 0.032(2)
C3_11 0.036(2) 0.037(2) 0.041(2) 0.0094(18) -0.0006(19) 0.0047(18)
C1_12 0.0197(16) 0.0219(17) 0.035(2) 0.0037(15) 0.0037(15) 0.0000(13)
C2_12 0.043(2) 0.0233(19) 0.052(3) -0.0011(18) 0.017(2) 0.0019(17)
C3_12 0.056(3) 0.033(2) 0.039(2) 0.0128(19) 0.005(2) -0.002(2)
C1_13 0.0199(16) 0.0154(16) 0.0257(17) -0.0014(13) 0.0008(14) -0.0012(12)
C2_13 0.041(2) 0.0204(17) 0.031(2) -0.0044(15) -0.0092(17) 0.0078(16)
C3_13 0.0314(19) 0.0225(17) 0.0270(19) 0.0015(15) -0.0054(15) 0.0020(15)
C1_14 0.0218(16) 0.0159(16) 0.0279(18) -0.0010(14) 0.0035(14) 0.0029(13)
C2_14 0.045(2) 0.046(3) 0.034(2) -0.0043(19) -0.0053(19) 0.023(2)
C3_14 0.035(2) 0.0242(19) 0.044(2) -0.0096(18) 0.0076(18) -0.0017(16)

loop_
_atom_type_symbol
_atom_type_description
_atom_type_scat_dispersion_real
_atom_type_scat_dispersion_imag
_atom_type_scat_source
C C 0.0181 0.0091 'International Tables Vol C Tables 4.2.6.8 and 6.1.1.4'
H H 0.0000 0.0000 'International Tables Vol C Tables 4.2.6.8 and 6.1.1.4'
N N 0.0311 0.0180 'International Tables Vol C Tables 4.2.6.8 and 6.1.1.4'
O O 0.0492 0.0322 'International Tables Vol C Tables 4.2.6.8 and 6.1.1.4'
S S 0.3331 0.5567 'International Tables Vol C Tables 4.2.6.8 and 6.1.1.4'
K K 0.3868 1.0657 'International Tables Vol C Tables 4.2.6.8 and 6.1.1.4'
Ni Ni -3.0029 0.5091 'International Tables Vol C Tables 4.2.6.8 and 6.1.1.4'

loop_
_geom_angle_atom_site_label_1
_geom_angle_atom_site_label_2
_geom_angle_atom_site_label_3
_geom_angle
_geom_angle_site_symmetry_1
_geom_angle_site_symmetry_3
_geom_angle_publ_flag
C2_101 O1_101 C5_101 109.5(9) . . ?
C2_101 O1_101 K6_4 144.5(7) . . ?
C5_101 O1_101 K6_4 105.9(6) . . ?
O1_101 C2_101 C3_101 106.2(10) . . ?
O1_101 C2_101 H02V_101 110.5 . . ?
C3_101 C2_101 H02V_101 110.5 . . ?
O1_101 C2_101 H02W_101 110.5 . . ?
C3_101 C2_101 H02W_101 110.5 . . ?
H02V_101 C2_101 H02W_101 108.7 . . ?
C4_101 C3_101 C2_101 103.4(8) . . ?
C4_101 C3_101 H03E_101 111.1 . . ?
C2_101 C3_101 H03E_101 111.1 . . ?
C4_101 C3_101 H03F_101 111.1 . . ?
C2_101 C3_101 H03F_101 111.1 . . ?
H03E_101 C3_101 H03F_101 109.0 . . ?
C3_101 C4_101 C5_101 103.8(7) . . ?
C3_101 C4_101 H03C_101 111.0 . . ?
C5_101 C4_101 H03C_101 111.0 . . ?
C3_101 C4_101 H03D_101 111.0 . . ?
C5_101 C4_101 H03D_101 111.0 . . ?
H03C_101 C4_101 H03D_101 109.0 . . ?
O1_101 C5_101 C4_101 107.0(8) . . ?
O1_101 C5_101 K6_4 49.5(5) . . ?
C4_101 C5_101 K6_4 156.4(6) . . ?
O1_101 C5_101 H030_101 110.3 . . ?
C4_101 C5_101 H030_101 110.3 . . ?
K6_4 C5_101 H030_101 83.3 . . ?
O1_101 C5_101 H031_101 110.3 . . ?
C4_101 C5_101 H031_101 110.3 . . ?
K6_4 C5_101 H031_101 81.6 . . ?
H030_101 C5_101 H031_101 108.6 . . ?
C5_102 O1_102 C2_102 102(4) . . ?
C5_102 O1_102 K6_4 113(3) . . ?
C2_102 O1_102 K6_4 137(3) . . ?
C3_102 C2_102 O1_102 95(5) . . ?
C3_102 C2_102 H02V_102 112.8 . . ?
O1_102 C2_102 H02V_102 112.8 . . ?
C3_102 C2_102 H02W_102 112.8 . . ?
O1_102 C2_102 H02W_102 112.8 . . ?
H02V_102 C2_102 H02W_102 110.2 . . ?
C4_102 C3_102 C2_102 110(4) . . ?
C4_102 C3_102 H03E_102 109.7 . . ?
C2_102 C3_102 H03E_102 109.7 . . ?
C4_102 C3_102 H03F_102 109.7 . . ?
C2_102 C3_102 H03F_102 109.7 . . ?
H03E_102 C3_102 H03F_102 108.2 . . ?
C3_102 C4_102 C5_102 112(4) . . ?
C3_102 C4_102 H03C_102 109.3 . . ?
C5_102 C4_102 H03C_102 109.3 . . ?
C3_102 C4_102 H03D_102 109.3 . . ?
C5_102 C4_102 H03D_102 109.3 . . ?
H03C_102 C4_102 H03D_102 108.0 . . ?
O1_102 C5_102 C4_102 88(4) . . ?
O1_102 C5_102 K6_4 46(3) . . ?
C4_102 C5_102 K6_4 128(3) . . ?
O1_102 C5_102 H030_102 114.1 . . ?
C4_102 C5_102 H030_102 114.1 . . ?
K6_4 C5_102 H030_102 76.4 . . ?
O1_102 C5_102 H031_102 114.1 . . ?
C4_102 C5_102 H031_102 114.1 . . ?
K6_4 C5_102 H031_102 107.3 . . ?
H030_102 C5_102 H031_102 111.2 . . ?
C2_2 O1_2 C5_2 107.9(3) . . ?
C2_2 O1_2 K6_4 137.3(2) . . ?
C5_2 O1_2 K6_4 114.7(2) . . ?
O1_2 C2_2 C3_2 105.6(4) . . ?
O1_2 C2_2 H02R_2 110.6 . . ?
C3_2 C2_2 H02R_2 110.6 . . ?
O1_2 C2_2 H02S_2 110.6 . . ?
C3_2 C2_2 H02S_2 110.6 . . ?
H02R_2 C2_2 H02S_2 108.8 . . ?
C2_2 C3_2 C4_2 101.8(4) . . ?
C2_2 C3_2 H02P_2 111.4 . . ?
C4_2 C3_2 H02P_2 111.4 . . ?
C2_2 C3_2 H02Q_2 111.4 . . ?
C4_2 C3_2 H02Q_2 111.4 . . ?
H02P_2 C3_2 H02Q_2 109.3 . . ?
C5_2 C4_2 C3_2 103.1(3) . . ?
C5_2 C4_2 H024_2 111.1 . . ?
C3_2 C4_2 H024_2 111.1 . . ?
C5_2 C4_2 H025_2 111.1 . . ?
C3_2 C4_2 H025_2 111.1 . . ?
H024_2 C4_2 H025_2 109.1 . . ?
O1_2 C5_2 C4_2 107.4(3) . . ?
O1_2 C5_2 K6_4 43.51(16) . . ?
C4_2 C5_2 K6_4 150.5(3) . . ?
O1_2 C5_2 H032_2 110.2 . . ?
C4_2 C5_2 H032_2 110.2 . . ?
K6_4 C5_2 H032_2 82.9 . . ?
O1_2 C5_2 H033_2 110.2 . . ?
C4_2 C5_2 H033_2 110.2 . . ?
K6_4 C5_2 H033_2 88.9 . . ?
H032_2 C5_2 H033_2 108.5 . . ?
C5_3 O1_3 C2_3 108.8(3) . . ?
O1_3 C2_3 C3_3 106.1(3) . . ?
O1_3 C2_3 H02T_3 110.5 . . ?
C3_3 C2_3 H02T_3 110.5 . . ?
O1_3 C2_3 H02U_3 110.5 . . ?
C3_3 C2_3 H02U_3 110.5 . . ?
H02T_3 C2_3 H02U_3 108.7 . . ?
C2_3 C3_3 C4_3 101.8(3) . . ?
C2_3 C3_3 H020_3 111.4 . . ?
C4_3 C3_3 H020_3 111.4 . . ?
C2_3 C3_3 H021_3 111.4 . . ?
C4_3 C3_3 H021_3 111.4 . . ?
H020_3 C3_3 H021_3 109.3 . . ?
C3_3 C4_3 C5_3 101.0(3) . . ?
C3_3 C4_3 H034_3 111.6 . . ?
C5_3 C4_3 H034_3 111.6 . . ?
C3_3 C4_3 H035_3 111.6 . . ?
C5_3 C4_3 H035_3 111.6 . . ?
H034_3 C4_3 H035_3 109.4 . . ?
O1_3 C5_3 C4_3 106.2(3) . . ?
O1_3 C5_3 H022_3 110.5 . . ?
C4_3 C5_3 H022_3 110.5 . . ?
O1_3 C5_3 H023_3 110.5 . . ?
C4_3 C5_3 H023_3 110.5 . . ?
H022_3 C5_3 H023_3 108.7 . . ?
S5_4 Ni1_4 S2_4 100.57(3) . . ?
S5_4 Ni1_4 S4_4 79.42(3) . . ?
S2_4 Ni1_4 S4_4 177.04(4) . . ?
S5_4 Ni1_4 S3_4 173.60(4) . . ?
S2_4 Ni1_4 S3_4 79.27(3) . . ?
S4_4 Ni1_4 S3_4 100.41(3) . . ?
S5_4 Ni1_4 K6_4 106.61(3) . . ?
S2_4 Ni1_4 K6_4 110.03(3) . . ?
S4_4 Ni1_4 K6_4 67.24(3) . . ?
S3_4 Ni1_4 K6_4 67.70(3) . . ?
C1_6 S2_4 Ni1_4 87.70(11) . . ?
C1_6 S3_4 Ni1_4 86.83(11) . . ?
C1_6 S3_4 K6_4 110.59(11) . . ?
Ni1_4 S3_4 K6_4 73.43(3) . . ?
C1_5 S4_4 Ni1_4 87.51(11) . . ?
C1_5 S4_4 K6_4 108.66(11) . . ?
Ni1_4 S4_4 K6_4 74.05(3) . . ?
C1_5 S5_4 Ni1_4 88.07(11) . . ?
O1_2 K6_4 O1_101 93.03(18) . . ?
O1_2 K6_4 O1_102 97.8(10) . . ?
O1_2 K6_4 S4_4 148.94(9) . . ?
O1_101 K6_4 S4_4 94.7(2) . . ?
O1_102 K6_4 S4_4 90.1(12) . . ?
O1_2 K6_4 S3_4 146.02(9) . . ?
O1_101 K6_4 S3_4 95.3(2) . . ?
O1_102 K6_4 S3_4 91.8(13) . . ?
S4_4 K6_4 S3_4 62.81(2) . . ?
O1_2 K6_4 Ni1_4 147.03(6) . . ?
O1_101 K6_4 Ni1_4 119.92(17) . . ?
O1_102 K6_4 Ni1_4 115.2(10) . . ?
S4_4 K6_4 Ni1_4 38.707(18) . . ?
S3_4 K6_4 Ni1_4 38.870(18) . . ?
O1_2 K6_4 C5_101 117.49(16) . . ?
O1_101 K6_4 C5_101 24.6(2) . . ?
S4_4 K6_4 C5_101 72.58(14) . . ?
S3_4 K6_4 C5_101 75.94(16) . . ?
Ni1_4 K6_4 C5_101 95.47(15) . . ?
O1_2 K6_4 C2_8 74.56(10) . . ?
O1_101 K6_4 C2_8 143.7(3) . . ?
O1_102 K6_4 C2_8 146.2(16) . . ?
S4_4 K6_4 C2_8 113.57(8) . . ?
S3_4 K6_4 C2_8 79.39(7) . . ?
Ni1_4 K6_4 C2_8 77.47(7) . . ?
C5_101 K6_4 C2_8 147.72(18) . . ?
O1_2 K6_4 C5_102 117.6(7) . . ?
O1_102 K6_4 C5_102 21.2(13) . . ?
S4_4 K6_4 C5_102 76.8(8) . . ?
S3_4 K6_4 C5_102 71.1(7) . . ?
Ni1_4 K6_4 C5_102 95.1(7) . . ?
C2_8 K6_4 C5_102 139.5(8) . . ?
O1_2 K6_4 C3_12 73.79(10) . . ?
O1_101 K6_4 C3_12 140.0(3) . . ?
O1_102 K6_4 C3_12 140.7(17) . . ?
S4_4 K6_4 C3_12 81.07(8) . . ?
S3_4 K6_4 C3_12 116.88(8) . . ?
Ni1_4 K6_4 C3_12 80.47(8) . . ?
C5_101 K6_4 C3_12 140.82(17) . . ?
C2_8 K6_4 C3_12 69.80(10) . . ?
C5_102 K6_4 C3_12 149.0(8) . . ?
O1_2 K6_4 C5_2 21.75(9) . . ?
O1_101 K6_4 C5_2 72.08(19) . . ?
O1_102 K6_4 C5_2 76.7(10) . . ?
S4_4 K6_4 C5_2 142.39(9) . . ?
S3_4 K6_4 C5_2 150.72(10) . . ?
Ni1_4 K6_4 C5_2 167.20(8) . . ?
C5_101 K6_4 C5_2 96.24(16) . . ?
C2_8 K6_4 C5_2 95.17(10) . . ?
C5_102 K6_4 C5_2 97.3(7) . . ?
C3_12 K6_4 C5_2 87.18(11) . . ?
O1_2 K6_4 C2_41 82.56(19) . . ?
O1_101 K6_4 C2_41 74.4(5) . . ?
S4_4 K6_4 C2_41 128.48(18) . . ?
S3_4 K6_4 C2_41 68.20(19) . . ?
Ni1_4 K6_4 C2_41 104.1(2) . . ?
C5_101 K6_4 C2_41 81.3(3) . . ?
C2_8 K6_4 C2_41 70.3(3) . . ?
C3_12 K6_4 C2_41 137.7(3) . . ?
C5_2 K6_4 C2_41 82.8(2) . . ?
C2_5 C1_5 S5_4 127.6(2) . . ?
C2_5 C1_5 S4_4 127.6(3) . . ?
S5_4 C1_5 S4_4 104.81(17) . . ?
C1_5 C2_5 N3_5 128.3(3) . . ?
C1_5 C2_5 N6_5 127.6(3) . . ?
N3_5 C2_5 N6_5 104.2(3) . . ?
C4_5 N3_5 C2_5 109.6(3) . . ?
C4_5 N3_5 C13_5 125.1(3) . . ?
C2_5 N3_5 C13_5 125.1(3) . . ?
C5_5 C4_5 N3_5 108.7(3) . . ?
C5_5 C4_5 H4_5 125.7 . . ?
N3_5 C4_5 H4_5 125.7 . . ?
C4_5 C5_5 N6_5 108.0(3) . . ?
C4_5 C5_5 H5_5 126.0 . . ?
N6_5 C5_5 H5_5 126.0 . . ?
C2_5 N6_5 C5_5 109.5(3) . . ?
C2_5 N6_5 C7_5 126.5(3) . . ?
C5_5 N6_5 C7_5 121.0(3) . . ?
C12_5 C7_5 C8_5 122.4(3) . . ?
C12_5 C7_5 N6_5 119.5(3) . . ?
C8_5 C7_5 N6_5 118.0(3) . . ?
C9_5 C8_5 C7_5 117.3(3) . . ?
C9_5 C8_5 C1_11 121.4(3) . . ?
C7_5 C8_5 C1_11 121.3(3) . . ?
C10_5 C9_5 C8_5 121.2(3) . . ?
C10_5 C9_5 H01I_5 119.4 . . ?
C8_5 C9_5 H01I_5 119.4 . . ?
C9_5 C10_5 C11_5 120.7(3) . . ?
C9_5 C10_5 H01F_5 119.7 . . ?
C11_5 C10_5 H01F_5 119.7 . . ?
C10_5 C11_5 C12_5 120.4(3) . . ?
C10_5 C11_5 H01H_5 119.8 . . ?
C12_5 C11_5 H01H_5 119.8 . . ?
C7_5 C12_5 C11_5 118.0(3) . . ?
C7_5 C12_5 C1_12 122.6(3) . . ?
C11_5 C12_5 C1_12 119.5(3) . . ?
C14_5 C13_5 C18_5 122.6(3) . . ?
C14_5 C13_5 N3_5 118.2(3) . . ?
C18_5 C13_5 N3_5 119.1(3) . . ?
C15_5 C14_5 C13_5 117.5(3) . . ?
C15_5 C14_5 C1_14 120.9(3) . . ?
C13_5 C14_5 C1_14 121.5(3) . . ?
C16_5 C15_5 C14_5 120.8(3) . . ?
C16_5 C15_5 H15_5 119.6 . . ?
C14_5 C15_5 H15_5 119.6 . . ?
C15_5 C16_5 C17_5 120.6(3) . . ?
C15_5 C16_5 H16_5 119.7 . . ?
C17_5 C16_5 H16_5 119.7 . . ?
C16_5 C17_5 C18_5 120.7(3) . . ?
C16_5 C17_5 H01D_5 119.7 . . ?
C18_5 C17_5 H01D_5 119.7 . . ?
C17_5 C18_5 C13_5 117.6(3) . . ?
C17_5 C18_5 C1_13 120.5(3) . . ?
C13_5 C18_5 C1_13 121.9(3) . . ?
C2_6 C1_6 S2_4 126.5(2) . . ?
C2_6 C1_6 S3_4 127.6(2) . . ?
S2_4 C1_6 S3_4 105.76(18) . . ?
C1_6 C2_6 N6_6 127.6(3) . . ?
C1_6 C2_6 N3_6 127.4(3) . . ?
N6_6 C2_6 N3_6 105.0(3) . . ?
C2_6 N3_6 C4_6 109.2(3) . . ?
C2_6 N3_6 C13_6 126.7(3) . . ?
C4_6 N3_6 C13_6 120.2(3) . . ?
C5_6 C4_6 N3_6 107.8(3) . . ?
C5_6 C4_6 H4_6 126.1 . . ?
N3_6 C4_6 H4_6 126.1 . . ?
C4_6 C5_6 N6_6 108.6(3) . . ?
C4_6 C5_6 H5_6 125.7 . . ?
N6_6 C5_6 H5_6 125.7 . . ?
C2_6 N6_6 C5_6 109.5(3) . . ?
C2_6 N6_6 C7_6 126.4(3) . . ?
C5_6 N6_6 C7_6 123.8(3) . . ?
C12_6 C7_6 C8_6 122.2(3) . . ?
C12_6 C7_6 N6_6 119.5(3) . . ?
C8_6 C7_6 N6_6 118.3(3) . . ?
C9_6 C8_6 C7_6 117.5(3) . . ?
C9_6 C8_6 C1_41 121(3) . . ?
C7_6 C8_6 C1_41 121(3) . . ?
C9_6 C8_6 C1_42 120.9(19) . . ?
C7_6 C8_6 C1_42 121.6(19) . . ?
C10_6 C9_6 C8_6 121.0(3) . . ?
C10_6 C9_6 H9_6 119.5 . . ?
C8_6 C9_6 H9_6 119.5 . . ?
C9_6 C10_6 C11_6 120.1(3) . . ?
C9_6 C10_6 H10_6 119.9 . . ?
C11_6 C10_6 H10_6 119.9 . . ?
C10_6 C11_6 C12_6 121.2(3) . . ?
C10_6 C11_6 H11_6 119.4 . . ?
C12_6 C11_6 H11_6 119.4 . . ?
C11_6 C12_6 C7_6 117.8(3) . . ?
C11_6 C12_6 C1_9 119.6(3) . . ?
C7_6 C12_6 C1_9 122.6(3) . . ?
C14_6 C13_6 C18_6 122.4(3) . . ?
C14_6 C13_6 N3_6 119.6(3) . . ?
C18_6 C13_6 N3_6 117.9(3) . . ?
C15_6 C14_6 C13_6 117.9(3) . . ?
C15_6 C14_6 C1_8 119.9(3) . . ?
C13_6 C14_6 C1_8 122.2(3) . . ?
C16_6 C15_6 C14_6 120.4(3) . . ?
C16_6 C15_6 H15_6 119.8 . . ?
C14_6 C15_6 H15_6 119.8 . . ?
C17_6 C16_6 C15_6 120.7(3) . . ?
C17_6 C16_6 H16_6 119.6 . . ?
C15_6 C16_6 H16_6 119.6 . . ?
C16_6 C17_6 C18_6 121.1(3) . . ?
C16_6 C17_6 H17_6 119.4 . . ?
C18_6 C17_6 H17_6 119.4 . . ?
C17_6 C18_6 C13_6 117.4(3) . . ?
C17_6 C18_6 C1_7 121.9(3) . . ?
C13_6 C18_6 C1_7 120.7(3) . . ?
C3_7 C1_7 C18_6 111.2(3) . . ?
C3_7 C1_7 C2_7 110.4(3) . . ?
C18_6 C1_7 C2_7 113.0(3) . . ?
C3_7 C1_7 H01G_7 107.3 . . ?
C18_6 C1_7 H01G_7 107.3 . . ?
C2_7 C1_7 H01G_7 107.3 . . ?
C1_7 C2_7 H01P_7 109.5 . . ?
C1_7 C2_7 H01Q_7 109.5 . . ?
H01P_7 C2_7 H01Q_7 109.5 . . ?
C1_7 C2_7 H01R_7 109.5 . . ?
H01P_7 C2_7 H01R_7 109.5 . . ?
H01Q_7 C2_7 H01R_7 109.5 . . ?
C1_7 C3_7 H02X_7 109.5 . . ?
C1_7 C3_7 H02Y_7 109.5 . . ?
H02X_7 C3_7 H02Y_7 109.5 . . ?
C1_7 C3_7 H02Z_7 109.5 . . ?
H02X_7 C3_7 H02Z_7 109.5 . . ?
H02Y_7 C3_7 H02Z_7 109.5 . . ?
C3_8 C1_8 C14_6 111.4(3) . . ?
C3_8 C1_8 C2_8 110.6(3) . . ?
C14_6 C1_8 C2_8 111.7(3) . . ?
C3_8 C1_8 H1_8 107.7 . . ?
C14_6 C1_8 H1_8 107.7 . . ?
C2_8 C1_8 H1_8 107.7 . . ?
C1_8 C2_8 K6_4 128.9(3) . . ?
C1_8 C2_8 H02J_8 109.5 . . ?
K6_4 C2_8 H02J_8 61.4 . . ?
C1_8 C2_8 H02K_8 109.5 . . ?
K6_4 C2_8 H02K_8 48.2 . . ?
H02J_8 C2_8 H02K_8 109.5 . . ?
C1_8 C2_8 H02L_8 109.5 . . ?
K6_4 C2_8 H02L_8 121.1 . . ?
H02J_8 C2_8 H02L_8 109.5 . . ?
H02K_8 C2_8 H02L_8 109.5 . . ?
C1_8 C3_8 H02G_8 109.5 . . ?
C1_8 C3_8 H02H_8 109.5 . . ?
H02G_8 C3_8 H02H_8 109.5 . . ?
C1_8 C3_8 H02I_8 109.5 . . ?
H02G_8 C3_8 H02I_8 109.5 . . ?
H02H_8 C3_8 H02I_8 109.5 . . ?
C12_6 C1_9 C2_9 111.8(3) . . ?
C12_6 C1_9 C3_9 110.4(3) . . ?
C2_9 C1_9 C3_9 110.2(3) . . ?
C12_6 C1_9 H1_9 108.1 . . ?
C2_9 C1_9 H1_9 108.1 . . ?
C3_9 C1_9 H1_9 108.1 . . ?
C1_9 C2_9 H01V_9 109.5 . . ?
C1_9 C2_9 H01W_9 109.5 . . ?
H01V_9 C2_9 H01W_9 109.5 . . ?
C1_9 C2_9 H01X_9 109.5 . . ?
H01V_9 C2_9 H01X_9 109.5 . . ?
H01W_9 C2_9 H01X_9 109.5 . . ?
C1_9 C3_9 H01A_9 109.5 . . ?
C1_9 C3_9 H01B_9 109.5 . . ?
H01A_9 C3_9 H01B_9 109.5 . . ?
C1_9 C3_9 H01C_9 109.5 . . ?
H01A_9 C3_9 H01C_9 109.5 . . ?
H01B_9 C3_9 H01C_9 109.5 . . ?
C2_41 C1_41 C8_6 114(5) . . ?
C2_41 C1_41 C3_41 125(3) . . ?
C8_6 C1_41 C3_41 107(4) . . ?
C2_41 C1_41 H01E_41 102.5 . . ?
C8_6 C1_41 H01E_41 102.5 . . ?
C3_41 C1_41 H01E_41 102.5 . . ?
C1_41 C2_41 K6_4 147.1(16) . . ?
C1_41 C2_41 H039_41 109.5 . . ?
K6_4 C2_41 H039_41 71.1 . . ?
C1_41 C2_41 H03A_41 109.5 . . ?
K6_4 C2_41 H03A_41 100.7 . . ?
H039_41 C2_41 H03A_41 109.5 . . ?
C1_41 C2_41 H03B_41 109.5 . . ?
K6_4 C2_41 H03B_41 45.6 . . ?
H039_41 C2_41 H03B_41 109.5 . . ?
H03A_41 C2_41 H03B_41 109.5 . . ?
C1_41 C3_41 H01J_41 109.5 . . ?
C1_41 C3_41 H01K_41 109.5 . . ?
H01J_41 C3_41 H01K_41 109.5 . . ?
C1_41 C3_41 H01L_41 109.5 . . ?
H01J_41 C3_41 H01L_41 109.5 . . ?
H01K_41 C3_41 H01L_41 109.5 . . ?
C3_42 C1_42 C8_6 116(3) . . ?
C3_42 C1_42 C2_42 99(3) . . ?
C8_6 C1_42 C2_42 108(4) . . ?
C3_42 C1_42 H01E_42 111.3 . . ?
C8_6 C1_42 H01E_42 111.3 . . ?
C2_42 C1_42 H01E_42 111.3 . . ?
C1_42 C2_42 H039_42 109.5 . . ?
C1_42 C2_42 H03A_42 109.5 . . ?
H039_42 C2_42 H03A_42 109.5 . . ?
C1_42 C2_42 H03B_42 109.5 . . ?
H039_42 C2_42 H03B_42 109.5 . . ?
H03A_42 C2_42 H03B_42 109.5 . . ?
C1_42 C3_42 H01J_42 109.5 . . ?
C1_42 C3_42 H01K_42 109.5 . . ?
H01J_42 C3_42 H01K_42 109.5 . . ?
C1_42 C3_42 H01L_42 109.5 . . ?
H01J_42 C3_42 H01L_42 109.5 . . ?
H01K_42 C3_42 H01L_42 109.5 . . ?
C2_11 C1_11 C8_5 110.9(3) . . ?
C2_11 C1_11 C3_11 110.9(3) . . ?
C8_5 C1_11 C3_11 113.4(3) . . ?
C2_11 C1_11 H1_11 107.1 . . ?
C8_5 C1_11 H1_11 107.1 . . ?
C3_11 C1_11 H1_11 107.1 . . ?
C1_11 C2_11 H036_11 109.5 . . ?
C1_11 C2_11 H037_11 109.5 . . ?
H036_11 C2_11 H037_11 109.5 . . ?
C1_11 C2_11 H038_11 109.5 . . ?
H036_11 C2_11 H038_11 109.5 . . ?
H037_11 C2_11 H038_11 109.5 . . ?
C1_11 C3_11 H026_11 109.5 . . ?
C1_11 C3_11 H027_11 109.5 . . ?
H026_11 C3_11 H027_11 109.5 . . ?
C1_11 C3_11 H028_11 109.5 . . ?
H026_11 C3_11 H028_11 109.5 . . ?
H027_11 C3_11 H028_11 109.5 . . ?
C2_12 C1_12 C3_12 111.6(3) . . ?
C2_12 C1_12 C12_5 111.0(3) . . ?
C3_12 C1_12 C12_5 111.5(3) . . ?
C2_12 C1_12 H02C_12 107.5 . . ?
C3_12 C1_12 H02C_12 107.5 . . ?
C12_5 C1_12 H02C_12 107.5 . . ?
C1_12 C2_12 H01Y_12 109.5 . . ?
C1_12 C2_12 H01Z_12 109.5 . . ?
H01Y_12 C2_12 H01Z_12 109.5 . . ?
C1_12 C2_12 H013_12 109.5 . . ?
H01Y_12 C2_12 H013_12 109.5 . . ?
H01Z_12 C2_12 H013_12 109.5 . . ?
C1_12 C3_12 K6_4 126.4(3) . . ?
C1_12 C3_12 H029_12 109.5 . . ?
K6_4 C3_12 H029_12 50.4 . . ?
C1_12 C3_12 H02A_12 109.5 . . ?
K6_4 C3_12 H02A_12 59.1 . . ?
H029_12 C3_12 H02A_12 109.5 . . ?
C1_12 C3_12 H02B_12 109.5 . . ?
K6_4 C3_12 H02B_12 123.8 . . ?
H029_12 C3_12 H02B_12 109.5 . . ?
H02A_12 C3_12 H02B_12 109.5 . . ?
C3_13 C1_13 C2_13 110.6(3) . . ?
C3_13 C1_13 C18_5 110.8(3) . . ?
C2_13 C1_13 C18_5 112.2(3) . . ?
C3_13 C1_13 H1_13 107.7 . . ?
C2_13 C1_13 H1_13 107.7 . . ?
C18_5 C1_13 H1_13 107.7 . . ?
C1_13 C2_13 H01S_13 109.5 . . ?
C1_13 C2_13 H01T_13 109.5 . . ?
H01S_13 C2_13 H01T_13 109.5 . . ?
C1_13 C2_13 H01U_13 109.5 . . ?
H01S_13 C2_13 H01U_13 109.5 . . ?
H01T_13 C2_13 H01U_13 109.5 . . ?
C1_13 C3_13 H01M_13 109.5 . . ?
C1_13 C3_13 H01N_13 109.5 . . ?
H01M_13 C3_13 H01N_13 109.5 . . ?
C1_13 C3_13 H01O_13 109.5 . . ?
H01M_13 C3_13 H01O_13 109.5 . . ?
H01N_13 C3_13 H01O_13 109.5 . . ?
C2_14 C1_14 C14_5 111.2(3) . . ?
C2_14 C1_14 C3_14 111.3(3) . . ?
C14_5 C1_14 C3_14 112.2(3) . . ?
C2_14 C1_14 H1_14 107.3 . . ?
C14_5 C1_14 H1_14 107.3 . . ?
C3_14 C1_14 H1_14 107.3 . . ?
C1_14 C2_14 K6_4 144.1(3) . . ?
C1_14 C2_14 H02M_14 109.5 . . ?
K6_4 C2_14 H02M_14 99.8 . . ?
C1_14 C2_14 H02N_14 109.5 . . ?
K6_4 C2_14 H02N_14 78.5 . . ?
H02M_14 C2_14 H02N_14 109.5 . . ?
C1_14 C2_14 H02O_14 109.5 . . ?
K6_4 C2_14 H02O_14 38.7 . . ?
H02M_14 C2_14 H02O_14 109.5 . . ?
H02N_14 C2_14 H02O_14 109.5 . . ?
C1_14 C3_14 H02D_14 109.5 . . ?
C1_14 C3_14 H02E_14 109.5 . . ?
H02D_14 C3_14 H02E_14 109.5 . . ?
C1_14 C3_14 H02F_14 109.5 . . ?
H02D_14 C3_14 H02F_14 109.5 . . ?
H02E_14 C3_14 H02F_14 109.5 . . ?

loop_
_geom_bond_atom_site_label_1
_geom_bond_atom_site_label_2
_geom_bond_distance
_geom_bond_site_symmetry_2
_geom_bond_publ_flag
O1_101 C2_101 1.392(19) . ?
O1_101 C5_101 1.463(11) . ?
O1_101 K6_4 2.676(12) . ?
C2_101 C3_101 1.548(13) . ?
C2_101 H02V_101 0.9900 . ?
C2_101 H02W_101 0.9900 . ?
C3_101 C4_101 1.475(13) . ?
C3_101 H03E_101 0.9900 . ?
C3_101 H03F_101 0.9900 . ?
C4_101 C5_101 1.516(15) . ?
C4_101 H03C_101 0.9900 . ?
C4_101 H03D_101 0.9900 . ?
C5_101 K6_4 3.384(9) . ?
C5_101 H030_101 0.9900 . ?
C5_101 H031_101 0.9900 . ?
O1_102 C5_102 1.38(6) . ?
O1_102 C2_102 1.59(9) . ?
O1_102 K6_4 2.74(5) . ?
C2_102 C3_102 1.51(8) . ?
C2_102 H02V_102 0.9900 . ?
C2_102 H02W_102 0.9900 . ?
C3_102 C4_102 1.13(5) . ?
C3_102 H03E_102 0.9900 . ?
C3_102 H03F_102 0.9900 . ?
C4_102 C5_102 1.66(7) . ?
C4_102 H03C_102 0.9900 . ?
C4_102 H03D_102 0.9900 . ?
C5_102 K6_4 3.51(4) . ?
C5_102 H030_102 0.9900 . ?
C5_102 H031_102 0.9900 . ?
O1_2 C2_2 1.429(5) . ?
O1_2 C5_2 1.436(5) . ?
O1_2 K6_4 2.668(3) . ?
C2_2 C3_2 1.491(6) . ?
C2_2 H02R_2 0.9900 . ?
C2_2 H02S_2 0.9900 . ?
C3_2 C4_2 1.504(6) . ?
C3_2 H02P_2 0.9900 . ?
C3_2 H02Q_2 0.9900 . ?
C4_2 C5_2 1.501(5) . ?
C4_2 H024_2 0.9900 . ?
C4_2 H025_2 0.9900 . ?
C5_2 K6_4 3.519(4) . ?
C5_2 H032_2 0.9900 . ?
C5_2 H033_2 0.9900 . ?
O1_3 C5_3 1.430(5) . ?
O1_3 C2_3 1.440(5) . ?
C2_3 C3_3 1.494(6) . ?
C2_3 H02T_3 0.9900 . ?
C2_3 H02U_3 0.9900 . ?
C3_3 C4_3 1.517(6) . ?
C3_3 H020_3 0.9900 . ?
C3_3 H021_3 0.9900 . ?
C4_3 C5_3 1.522(6) . ?
C4_3 H034_3 0.9900 . ?
C4_3 H035_3 0.9900 . ?
C5_3 H022_3 0.9900 . ?
C5_3 H023_3 0.9900 . ?
Ni1_4 S5_4 2.1784(10) . ?
Ni1_4 S2_4 2.1804(10) . ?
Ni1_4 S4_4 2.1842(9) . ?
Ni1_4 S3_4 2.1989(9) . ?
Ni1_4 K6_4 3.3584(8) . ?
S2_4 C1_6 1.746(3) . ?
S3_4 C1_6 1.757(3) . ?
S3_4 K6_4 3.2420(11) . ?
S4_4 C1_5 1.766(3) . ?
S4_4 K6_4 3.2209(11) . ?
S5_4 C1_5 1.751(3) . ?
K6_4 C2_8 3.416(4) . ?
K6_4 C3_12 3.517(5) . ?
K6_4 C2_41 3.521(12) . ?
C1_5 C2_5 1.362(5) . ?
C2_5 N3_5 1.401(4) . ?
C2_5 N6_5 1.402(4) . ?
N3_5 C4_5 1.397(4) . ?
N3_5 C13_5 1.432(4) . ?
C4_5 C5_5 1.329(5) . ?
C4_5 H4_5 0.9500 . ?
C5_5 N6_5 1.407(4) . ?
C5_5 H5_5 0.9500 . ?
N6_5 C7_5 1.438(4) . ?
C7_5 C12_5 1.394(5) . ?
C7_5 C8_5 1.403(5) . ?
C8_5 C9_5 1.397(5) . ?
C8_5 C1_11 1.518(5) . ?
C9_5 C10_5 1.373(6) . ?
C9_5 H01I_5 0.9500 . ?
C10_5 C11_5 1.382(5) . ?
C10_5 H01F_5 0.9500 . ?
C11_5 C12_5 1.399(5) . ?
C11_5 H01H_5 0.9500 . ?
C12_5 C1_12 1.529(5) . ?
C13_5 C14_5 1.402(5) . ?
C13_5 C18_5 1.403(5) . ?
C14_5 C15_5 1.396(5) . ?
C14_5 C1_14 1.524(5) . ?
C15_5 C16_5 1.383(5) . ?
C15_5 H15_5 0.9500 . ?
C16_5 C17_5 1.389(5) . ?
C16_5 H16_5 0.9500 . ?
C17_5 C18_5 1.394(5) . ?
C17_5 H01D_5 0.9500 . ?
C18_5 C1_13 1.526(5) . ?
C1_6 C2_6 1.378(5) . ?
C2_6 N6_6 1.389(4) . ?
C2_6 N3_6 1.389(4) . ?
N3_6 C4_6 1.406(4) . ?
N3_6 C13_6 1.437(4) . ?
C4_6 C5_6 1.331(5) . ?
C4_6 H4_6 0.9500 . ?
C5_6 N6_6 1.390(4) . ?
C5_6 H5_6 0.9500 . ?
N6_6 C7_6 1.429(4) . ?
C7_6 C12_6 1.394(5) . ?
C7_6 C8_6 1.411(5) . ?
C8_6 C9_6 1.389(5) . ?
C8_6 C1_41 1.5164(15) . ?
C8_6 C1_42 1.5164(14) . ?
C9_6 C10_6 1.384(5) . ?
C9_6 H9_6 0.9500 . ?
C10_6 C11_6 1.385(5) . ?
C10_6 H10_6 0.9500 . ?
C11_6 C12_6 1.386(5) . ?
C11_6 H11_6 0.9500 . ?
C12_6 C1_9 1.522(5) . ?
C13_6 C14_6 1.399(5) . ?
C13_6 C18_6 1.410(5) . ?
C14_6 C15_6 1.399(5) . ?
C14_6 C1_8 1.522(5) . ?
C15_6 C16_6 1.387(5) . ?
C15_6 H15_6 0.9500 . ?
C16_6 C17_6 1.382(5) . ?
C16_6 H16_6 0.9500 . ?
C17_6 C18_6 1.392(5) . ?
C17_6 H17_6 0.9500 . ?
C18_6 C1_7 1.517(5) . ?
C1_7 C3_7 1.515(6) . ?
C1_7 C2_7 1.521(5) . ?
C1_7 H01G_7 1.0000 . ?
C2_7 H01P_7 0.9800 . ?
C2_7 H01Q_7 0.9800 . ?
C2_7 H01R_7 0.9800 . ?
C3_7 H02X_7 0.9800 . ?
C3_7 H02Y_7 0.9800 . ?
C3_7 H02Z_7 0.9800 . ?
C1_8 C3_8 1.513(5) . ?
C1_8 C2_8 1.525(5) . ?
C1_8 H1_8 1.0000 . ?
C2_8 H02J_8 0.9800 . ?
C2_8 H02K_8 0.9800 . ?
C2_8 H02L_8 0.9800 . ?
C3_8 H02G_8 0.9800 . ?
C3_8 H02H_8 0.9800 . ?
C3_8 H02I_8 0.9800 . ?
C1_9 C2_9 1.534(5) . ?
C1_9 C3_9 1.535(5) . ?
C1_9 H1_9 1.0000 . ?
C2_9 H01V_9 0.9800 . ?
C2_9 H01W_9 0.9800 . ?
C2_9 H01X_9 0.9800 . ?
C3_9 H01A_9 0.9800 . ?
C3_9 H01B_9 0.9800 . ?
C3_9 H01C_9 0.9800 . ?
C1_41 C2_41 1.49(9) . ?
C1_41 C3_41 1.53(8) . ?
C1_41 H01E_41 1.0000 . ?
C2_41 H039_41 0.9800 . ?
C2_41 H03A_41 0.9800 . ?
C2_41 H03B_41 0.9800 . ?
C3_41 H01J_41 0.9800 . ?
C3_41 H01K_41 0.9800 . ?
C3_41 H01L_41 0.9800 . ?
C1_42 C3_42 1.52(5) . ?
C1_42 C2_42 1.59(7) . ?
C1_42 H01E_42 1.0000 . ?
C2_42 H039_42 0.9800 . ?
C2_42 H03A_42 0.9800 . ?
C2_42 H03B_42 0.9800 . ?
C3_42 H01J_42 0.9800 . ?
C3_42 H01K_42 0.9800 . ?
C3_42 H01L_42 0.9800 . ?
C1_11 C2_11 1.513(6) . ?
C1_11 C3_11 1.521(5) . ?
C1_11 H1_11 1.0000 . ?
C2_11 H036_11 0.9800 . ?
C2_11 H037_11 0.9800 . ?
C2_11 H038_11 0.9800 . ?
C3_11 H026_11 0.9800 . ?
C3_11 H027_11 0.9800 . ?
C3_11 H028_11 0.9800 . ?
C1_12 C2_12 1.523(5) . ?
C1_12 C3_12 1.525(6) . ?
C1_12 H02C_12 1.0000 . ?
C2_12 H01Y_12 0.9800 . ?
C2_12 H01Z_12 0.9800 . ?
C2_12 H013_12 0.9800 . ?
C3_12 H029_12 0.9800 . ?
C3_12 H02A_12 0.9800 . ?
C3_12 H02B_12 0.9800 . ?
C1_13 C3_13 1.523(5) . ?
C1_13 C2_13 1.526(5) . ?
C1_13 H1_13 1.0000 . ?
C2_13 H01S_13 0.9800 . ?
C2_13 H01T_13 0.9800 . ?
C2_13 H01U_13 0.9800 . ?
C3_13 H01M_13 0.9800 . ?
C3_13 H01N_13 0.9800 . ?
C3_13 H01O_13 0.9800 . ?
C1_14 C2_14 1.518(5) . ?
C1_14 C3_14 1.529(5) . ?
C1_14 H1_14 1.0000 . ?
C2_14 H02M_14 0.9800 . ?
C2_14 H02N_14 0.9800 . ?
C2_14 H02O_14 0.9800 . ?
C3_14 H02D_14 0.9800 . ?
C3_14 H02E_14 0.9800 . ?
C3_14 H02F_14 0.9800 . ?
